data_7233294
loop_
_publ_author_name
'Zhou, Ai-Mei'
'Wei, Han'
'Gao, Wei'
'Liu, Jie-Ping'
'Zhang, Xiu-Mei'

_publ_section_title
;
 Two 2D multiresponsive luminescence coordination polymers for selective
 sensing of Fe3+, CrVI anions and TNP in aqueous medium
;
_journal_issue 34
_journal_name_full CrystEngComm
_journal_page_first 5185
_journal_paper_doi 10.1039/C9CE01045A
_journal_volume 21
_journal_year 2019
_chemical_formula_sum 'C14 H14 N2 O8 Zn'
_chemical_formula_weight 403.64
_space_group_crystal_system triclinic
_space_group_IT_number 2
_space_group_name_Hall '-P 1'
_space_group_name_H-M_alt 'P -1'
_symmetry_space_group_name_Hall '-P 1'
_symmetry_space_group_name_H-M 'P -1'
_atom_sites_solution_hydrogens mixed
_audit_creation_method SHELXL-2014/7
_audit_update_record
;
2019-06-25 deposited with the CCDC.    2019-07-31 downloaded from the CCDC.
;
_cell_angle_alpha 68.2960(10)
_cell_angle_beta 83.965(3)
_cell_angle_gamma 85.654(3)
_cell_formula_units_Z 2
_cell_length_a 7.7164(7)
_cell_length_b 9.6706(9)
_cell_length_c 11.0779(11)
_cell_measurement_reflns_used 1130
_cell_measurement_temperature 293(2)
_cell_measurement_theta_max 71.8060
_cell_measurement_theta_min 7.2530
_cell_volume 763.19(12)
_computing_cell_refinement 'Bruker SMART'
_computing_data_collection 'Bruker SMART'
_computing_data_reduction 'Bruker SAINT'
_computing_molecular_graphics 'Bruker SHELXTL'
_computing_publication_material 'Bruker SHELXTL'
_computing_structure_refinement 'SHELXL-2014/7 (Sheldrick, 2014)'
_computing_structure_solution 'Bruker SHELXTL'
_diffrn_ambient_temperature 293(2)
_diffrn_measured_fraction_theta_full 0.998
_diffrn_measured_fraction_theta_max 0.998
_diffrn_measurement_device_type 'CCD area detector'
_diffrn_measurement_method 'phi and omega scans'
_diffrn_radiation_type CuK\a
_diffrn_radiation_wavelength 1.54178
_diffrn_reflns_av_R_equivalents 0.0534
_diffrn_reflns_av_unetI/netI 0.1038
_diffrn_reflns_Laue_measured_fraction_full 0.998
_diffrn_reflns_Laue_measured_fraction_max 0.998
_diffrn_reflns_limit_h_max 8
_diffrn_reflns_limit_h_min -9
_diffrn_reflns_limit_k_max 11
_diffrn_reflns_limit_k_min -11
_diffrn_reflns_limit_l_max 13
_diffrn_reflns_limit_l_min -10
_diffrn_reflns_number 4606
_diffrn_reflns_point_group_measured_fraction_full 0.998
_diffrn_reflns_point_group_measured_fraction_max 0.998
_diffrn_reflns_theta_full 66.050
_diffrn_reflns_theta_max 66.050
_diffrn_reflns_theta_min 4.310
_diffrn_source 'fine-focus sealed tube'
_exptl_absorpt_coefficient_mu 2.709
_exptl_absorpt_correction_T_max 0.8994
_exptl_absorpt_correction_T_min 0.7734
_exptl_absorpt_correction_type multi-scan
_exptl_absorpt_process_details sadabs
_exptl_crystal_colour colorless
_exptl_crystal_density_diffrn 1.756
_exptl_crystal_density_method 'not measured'
_exptl_crystal_description block
_exptl_crystal_F_000 412
_exptl_crystal_size_max 0.100
_exptl_crystal_size_mid 0.070
_exptl_crystal_size_min 0.040
_refine_diff_density_max 0.475
_refine_diff_density_min -0.737
_refine_diff_density_rms 0.095
_refine_ls_extinction_method none
_refine_ls_goodness_of_fit_ref 1.007
_refine_ls_hydrogen_treatment constr
_refine_ls_matrix_type full
_refine_ls_number_parameters 226
_refine_ls_number_reflns 2659
_refine_ls_number_restraints 0
_refine_ls_restrained_S_all 1.007
_refine_ls_R_factor_all 0.0873
_refine_ls_R_factor_gt 0.0576
_refine_ls_shift/su_max 0.001
_refine_ls_shift/su_mean 0.000
_refine_ls_structure_factor_coef Fsqd
_refine_ls_weighting_details 'w=1/[\s^2^(Fo^2^)+(0.0401P)^2^] where P=(Fo^2^+2Fc^2^)/3'
_refine_ls_weighting_scheme calc
_refine_ls_wR_factor_gt 0.1233
_refine_ls_wR_factor_ref 0.1446
_reflns_Friedel_coverage 0.000
_reflns_number_gt 1777
_reflns_number_total 2659
_reflns_threshold_expression 'I > 2\s(I)'
_cod_data_source_file c9ce01045a2.cif
_cod_data_source_block 1
_cod_depositor_comments 'Adding full bibliography for 7233294--7233295.cif.'
_cod_original_cell_volume 763.19(13)
_cod_database_code 7233294
_shelx_shelxl_version_number 2014/7
_shelx_space_group_comment
;
The symmetry employed for this shelxl refinement is uniquely defined
by the following loop, which should always be used as a source of
symmetry information in preference to the above space-group names.
They are only intended as comments.
;
_shelx_estimated_absorpt_t_min 0.773
_shelx_estimated_absorpt_t_max 0.899

loop_
_space_group_symop_operation_xyz
'x, y, z'
'-x, -y, -z'

loop_
_atom_site_label
_atom_site_type_symbol
_atom_site_fract_x
_atom_site_fract_y
_atom_site_fract_z
_atom_site_U_iso_or_equiv
_atom_site_adp_type
_atom_site_occupancy
_atom_site_site_symmetry_order
_atom_site_calc_flag
_atom_site_refinement_flags_posn
_atom_site_refinement_flags_adp
Zn1 Zn 0.55112(11) 1.16708(8) 0.19797(7) 0.0441(3) Uani 1 1 d . .
O1 O 0.4843(5) 0.9667(4) 0.2324(4) 0.0484(11) Uani 1 1 d . .
O2 O 0.3159(6) 0.9762(4) 0.4031(4) 0.0572(13) Uani 1 1 d . .
O3 O 0.1396(6) 0.2080(4) 0.6589(4) 0.0555(12) Uani 1 1 d . .
O4 O 0.4627(5) 0.2959(4) 0.2888(4) 0.0506(11) Uani 1 1 d . .
O5 O 0.6058(6) 0.4918(4) 0.1597(4) 0.0622(14) Uani 1 1 d . .
O6 O 0.7632(5) 1.0777(4) 0.3360(4) 0.0478(10) Uani 1 1 d . .
H6B H 0.7938 0.9893 0.3418 0.057 Uiso 1 1 d R U
H6C H 0.7247 1.0757 0.4114 0.057 Uiso 1 1 d R U
O7 O 0.3427(6) 1.2505(5) 0.0592(4) 0.0630(13) Uani 1 1 d . .
H7B H 0.3773 1.3258 -0.0060 0.076 Uiso 1 1 d R U
H7C H 0.2516 1.2767 0.0968 0.076 Uiso 1 1 d R U
O8 O 0.0699(6) 1.2612(6) 0.2685(5) 0.0823(16) Uani 1 1 d . .
H8C H 0.1474 1.1940 0.3009 0.099 Uiso 1 1 d R U
H8D H -0.0275 1.2200 0.2826 0.099 Uiso 1 1 d R U
N1 N 0.1224(5) 0.4511(5) 0.6372(4) 0.0352(11) Uani 1 1 d . .
H1 H 0.0743 0.5105 0.6738 0.042 Uiso 1 1 calc R U
N2 N -0.2623(6) 0.2066(5) 1.0450(4) 0.0383(11) Uani 1 1 d . .
C1 C 0.3872(8) 0.9055(6) 0.3353(5) 0.0382(13) Uani 1 1 d . .
C2 C 0.3585(7) 0.7440(6) 0.3727(5) 0.0336(12) Uani 1 1 d . .
C3 C 0.4397(7) 0.6662(6) 0.2974(5) 0.0351(13) Uani 1 1 d . .
H3A H 0.5131 0.7148 0.2239 0.042 Uiso 1 1 calc R U
C4 C 0.4110(7) 0.5170(6) 0.3319(5) 0.0317(12) Uani 1 1 d . .
C5 C 0.3079(7) 0.4411(6) 0.4438(5) 0.0347(12) Uani 1 1 d . .
H5A H 0.2926 0.3397 0.4678 0.042 Uiso 1 1 calc R U
C6 C 0.2266(7) 0.5187(6) 0.5206(5) 0.0311(12) Uani 1 1 d . .
C7 C 0.2521(7) 0.6699(5) 0.4833(5) 0.0332(12) Uani 1 1 d . .
H7A H 0.1971 0.7220 0.5332 0.040 Uiso 1 1 calc R U
C8 C 0.5023(7) 0.4297(6) 0.2529(5) 0.0387(13) Uani 1 1 d . .
C9 C 0.0878(7) 0.3063(6) 0.6993(5) 0.0375(13) Uani 1 1 d . .
C10 C -0.0260(7) 0.2716(6) 0.8241(5) 0.0346(12) Uani 1 1 d . .
C11 C -0.1101(7) 0.1385(6) 0.8739(5) 0.0396(14) Uani 1 1 d . .
H11A H -0.0872 0.0684 0.8345 0.048 Uiso 1 1 calc R U
C12 C -0.2289(7) 0.1093(6) 0.9826(5) 0.0404(14) Uani 1 1 d . .
H12A H -0.2871 0.0205 1.0135 0.048 Uiso 1 1 calc R U
C13 C -0.1749(9) 0.3304(7) 0.9994(6) 0.0556(19) Uani 1 1 d . .
H13A H -0.1937 0.3963 1.0434 0.067 Uiso 1 1 calc R U
C14 C -0.0589(8) 0.3675(7) 0.8916(6) 0.0523(17) Uani 1 1 d . .
H14A H -0.0022 0.4569 0.8636 0.063 Uiso 1 1 calc R U

loop_
_atom_site_aniso_label
_atom_site_aniso_U_11
_atom_site_aniso_U_22
_atom_site_aniso_U_33
_atom_site_aniso_U_23
_atom_site_aniso_U_13
_atom_site_aniso_U_12
Zn1 0.0590(6) 0.0311(4) 0.0426(5) -0.0191(4) 0.0253(4) -0.0152(4)
O1 0.072(3) 0.031(2) 0.041(2) -0.0136(18) 0.017(2) -0.017(2)
O2 0.098(4) 0.028(2) 0.048(2) -0.023(2) 0.023(2) -0.011(2)
O3 0.074(3) 0.036(2) 0.052(3) -0.018(2) 0.030(2) -0.014(2)
O4 0.073(3) 0.032(2) 0.051(2) -0.025(2) 0.024(2) -0.015(2)
O5 0.091(3) 0.036(2) 0.054(3) -0.021(2) 0.043(3) -0.011(2)
O6 0.064(3) 0.038(2) 0.043(2) -0.0195(19) 0.008(2) -0.005(2)
O7 0.067(3) 0.055(3) 0.052(3) -0.007(2) 0.011(2) -0.004(2)
O8 0.055(3) 0.082(4) 0.093(4) -0.013(3) 0.009(3) -0.015(3)
N1 0.039(3) 0.031(2) 0.037(2) -0.018(2) 0.016(2) -0.012(2)
N2 0.041(3) 0.036(3) 0.032(2) -0.010(2) 0.016(2) -0.012(2)
C1 0.058(4) 0.024(3) 0.033(3) -0.011(2) 0.001(3) -0.011(3)
C2 0.039(3) 0.034(3) 0.028(3) -0.012(2) 0.002(2) -0.010(2)
C3 0.038(3) 0.032(3) 0.032(3) -0.010(2) 0.008(2) -0.007(2)
C4 0.041(3) 0.025(3) 0.027(3) -0.008(2) 0.004(2) -0.004(2)
C5 0.040(3) 0.033(3) 0.033(3) -0.015(2) 0.003(2) -0.003(2)
C6 0.040(3) 0.033(3) 0.021(2) -0.010(2) 0.001(2) -0.008(2)
C7 0.042(3) 0.024(3) 0.032(3) -0.011(2) 0.005(2) -0.004(2)
C8 0.045(3) 0.039(3) 0.035(3) -0.019(3) 0.007(3) -0.004(3)
C9 0.036(3) 0.041(3) 0.036(3) -0.016(3) 0.010(2) -0.010(3)
C10 0.039(3) 0.033(3) 0.029(3) -0.008(2) 0.004(2) -0.009(2)
C11 0.045(3) 0.034(3) 0.038(3) -0.014(3) 0.010(3) -0.008(3)
C12 0.043(3) 0.037(3) 0.038(3) -0.011(3) 0.013(3) -0.013(3)
C13 0.080(5) 0.049(4) 0.046(3) -0.032(3) 0.031(3) -0.025(4)
C14 0.065(4) 0.047(4) 0.046(3) -0.020(3) 0.023(3) -0.031(3)

loop_
_atom_type_symbol
_atom_type_description
_atom_type_scat_dispersion_real
_atom_type_scat_dispersion_imag
_atom_type_scat_source
C C 0.0181 0.0091 'International Tables Vol C Tables 4.2.6.8 and 6.1.1.4'
H H 0.0000 0.0000 'International Tables Vol C Tables 4.2.6.8 and 6.1.1.4'
N N 0.0311 0.0180 'International Tables Vol C Tables 4.2.6.8 and 6.1.1.4'
O O 0.0492 0.0322 'International Tables Vol C Tables 4.2.6.8 and 6.1.1.4'
Zn Zn -1.5491 0.6778 'International Tables Vol C Tables 4.2.6.8 and 6.1.1.4'

loop_
_geom_angle_atom_site_label_1
_geom_angle_atom_site_label_2
_geom_angle_atom_site_label_3
_geom_angle
_geom_angle_site_symmetry_1
_geom_angle_site_symmetry_3
O4 Zn1 O1 127.43(16) 1_565 .
O4 Zn1 N2 128.81(17) 1_565 1_664
O1 Zn1 N2 103.75(17) . 1_664
O4 Zn1 O7 91.41(18) 1_565 .
O1 Zn1 O7 88.44(18) . .
N2 Zn1 O7 90.37(18) 1_664 .
O4 Zn1 O6 90.13(17) 1_565 .
O1 Zn1 O6 90.35(17) . .
N2 Zn1 O6 88.93(17) 1_664 .
O7 Zn1 O6 178.42(15) . .
C1 O1 Zn1 117.0(3) . .
C8 O4 Zn1 123.3(3) . 1_545
Zn1 O6 H6B 109.8 . .
Zn1 O6 H6C 109.6 . .
H6B O6 H6C 108.2 . .
Zn1 O7 H7B 109.8 . .
Zn1 O7 H7C 109.8 . .
H7B O7 H7C 108.4 . .
H8C O8 H8D 108.1 . .
C9 N1 C6 128.9(4) . .
C9 N1 H1 115.6 . .
C6 N1 H1 115.6 . .
C13 N2 C12 117.3(4) . .
C13 N2 Zn1 121.6(4) . 1_446
C12 N2 Zn1 121.0(3) . 1_446
O2 C1 O1 122.4(5) . .
O2 C1 C2 120.7(5) . .
O1 C1 C2 116.9(5) . .
C7 C2 C3 119.6(5) . .
C7 C2 C1 120.2(5) . .
C3 C2 C1 120.2(5) . .
C4 C3 C2 119.9(5) . .
C4 C3 H3A 120.1 . .
C2 C3 H3A 120.1 . .
C3 C4 C5 121.0(5) . .
C3 C4 C8 120.5(5) . .
C5 C4 C8 118.4(5) . .
C4 C5 C6 119.4(5) . .
C4 C5 H5A 120.3 . .
C6 C5 H5A 120.3 . .
C7 C6 C5 119.3(5) . .
C7 C6 N1 117.0(4) . .
C5 C6 N1 123.7(5) . .
C2 C7 C6 120.8(5) . .
C2 C7 H7A 119.6 . .
C6 C7 H7A 119.6 . .
O5 C8 O4 124.6(5) . .
O5 C8 C4 119.5(5) . .
O4 C8 C4 115.8(5) . .
O3 C9 N1 124.3(5) . .
O3 C9 C10 120.6(5) . .
N1 C9 C10 115.0(5) . .
C11 C10 C14 117.0(5) . .
C11 C10 C9 118.8(5) . .
C14 C10 C9 124.2(5) . .
C10 C11 C12 120.0(5) . .
C10 C11 H11A 120.0 . .
C12 C11 H11A 120.0 . .
N2 C12 C11 121.8(5) . .
N2 C12 H12A 119.1 . .
C11 C12 H12A 119.1 . .
N2 C13 C14 124.0(5) . .
N2 C13 H13A 118.0 . .
C14 C13 H13A 118.0 . .
C13 C14 C10 119.8(5) . .
C13 C14 H14A 120.1 . .
C10 C14 H14A 120.1 . .

loop_
_geom_bond_atom_site_label_1
_geom_bond_atom_site_label_2
_geom_bond_distance
_geom_bond_site_symmetry_2
Zn1 O4 1.920(4) 1_565
Zn1 O1 1.931(4) .
Zn1 N2 2.045(4) 1_664
Zn1 O7 2.237(5) .
Zn1 O6 2.258(4) .
O1 C1 1.265(6) .
O2 C1 1.253(6) .
O3 C9 1.219(6) .
O4 C8 1.257(6) .
O4 Zn1 1.920(4) 1_545
O5 C8 1.227(6) .
O6 H6B 0.8500 .
O6 H6C 0.8500 .
O7 H7B 0.8501 .
O7 H7C 0.8500 .
O8 H8C 0.8500 .
O8 H8D 0.8500 .
N1 C9 1.346(6) .
N1 C6 1.407(6) .
N1 H1 0.8600 .
N2 C13 1.322(7) .
N2 C12 1.355(6) .
N2 Zn1 2.045(4) 1_446
C1 C2 1.488(7) .
C2 C7 1.385(7) .
C2 C3 1.392(7) .
C3 C4 1.378(7) .
C3 H3A 0.9300 .
C4 C5 1.384(7) .
C4 C8 1.517(7) .
C5 C6 1.403(7) .
C5 H5A 0.9300 .
C6 C7 1.388(7) .
C7 H7A 0.9300 .
C9 C10 1.496(6) .
C10 C11 1.382(7) .
C10 C14 1.387(7) .
C11 C12 1.388(7) .
C11 H11A 0.9300 .
C12 H12A 0.9300 .
C13 C14 1.364(7) .
C13 H13A 0.9300 .
C14 H14A 0.9300 .

loop_
_geom_torsion_atom_site_label_1
_geom_torsion_atom_site_label_2
_geom_torsion_atom_site_label_3
_geom_torsion_atom_site_label_4
_geom_torsion
_geom_torsion_site_symmetry_1
Zn1 O1 C1 O2 10.1(8) .
Zn1 O1 C1 C2 -170.7(4) .
O2 C1 C2 C7 0.0(9) .
O1 C1 C2 C7 -179.2(5) .
O2 C1 C2 C3 -179.4(6) .
O1 C1 C2 C3 1.4(8) .
C7 C2 C3 C4 1.2(8) .
C1 C2 C3 C4 -179.4(5) .
C2 C3 C4 C5 -2.6(9) .
C2 C3 C4 C8 -178.4(5) .
C3 C4 C5 C6 2.2(8) .
C8 C4 C5 C6 178.0(5) .
C4 C5 C6 C7 -0.4(8) .
C4 C5 C6 N1 -178.6(5) .
C9 N1 C6 C7 -174.8(5) .
C9 N1 C6 C5 3.5(9) .
C3 C2 C7 C6 0.5(8) .
C1 C2 C7 C6 -178.9(5) .
C5 C6 C7 C2 -1.0(8) .
N1 C6 C7 C2 177.4(5) .
Zn1 O4 C8 O5 -2.8(9) 1_545
Zn1 O4 C8 C4 176.3(4) 1_545
C3 C4 C8 O5 1.9(9) .
C5 C4 C8 O5 -173.9(6) .
C3 C4 C8 O4 -177.3(5) .
C5 C4 C8 O4 6.9(8) .
C6 N1 C9 O3 -2.9(10) .
C6 N1 C9 C10 178.6(5) .
O3 C9 C10 C11 -17.6(9) .
N1 C9 C10 C11 161.0(5) .
O3 C9 C10 C14 165.1(6) .
N1 C9 C10 C14 -16.3(9) .
C14 C10 C11 C12 3.5(9) .
C9 C10 C11 C12 -174.0(5) .
C13 N2 C12 C11 -1.0(9) .
Zn1 N2 C12 C11 176.1(4) 1_446
C10 C11 C12 N2 -1.9(9) .
C12 N2 C13 C14 2.3(10) .
Zn1 N2 C13 C14 -174.8(6) 1_446
N2 C13 C14 C10 -0.7(12) .
C11 C10 C14 C13 -2.3(10) .
C9 C10 C14 C13 175.1(6) .
